data_4101623
loop_
_publ_author_name
'Cheng, Jianhua'
'Ferguson, Michael J.'
'Takats, Josef'

_publ_section_title
;
 Synthesis and reaction of [(Tp(iPr2))LnH2]3 (Ln = Y, Lu) with CO:
 trinuclear cluster-bound propenolate en route to selective formation of
 propene.
;
_journal_issue 1
_journal_name_full 'Journal of the American Chemical Society'
_journal_page_first 2
_journal_page_last 3
_journal_paper_doi 10.1021/ja905679k
_journal_volume 132
_journal_year 2010
_chemical_formula_sum 'C87 H158 B3 Lu3 N18'
_chemical_formula_weight 2013.65
_chemical_name_systematic
; 
 ? 
;
_space_group_IT_number 19
_symmetry_cell_setting orthorhombic
_symmetry_space_group_name_Hall 'P 2ac 2ab'
_symmetry_space_group_name_H-M 'P 21 21 21'
_atom_sites_solution_hydrogens geom
_atom_sites_solution_primary direct
_atom_sites_solution_secondary difmap
_audit_creation_method SHELXL-97
_cell_angle_alpha 90.00
_cell_angle_beta 90.00
_cell_angle_gamma 90.00
_cell_formula_units_Z 4
_cell_length_a 17.8179(9)
_cell_length_b 17.9008(9)
_cell_length_c 31.1982(15)
_cell_measurement_reflns_used 9115
_cell_measurement_temperature 173(2)
_cell_measurement_theta_max 27.51
_cell_measurement_theta_min 2.29
_cell_volume 9950.8(9)
_computing_cell_refinement 'Bruker SAINT'
_computing_data_collection 'Bruker APEX2'
_computing_data_reduction 'Bruker SAINT'
_computing_molecular_graphics 'Bruker SHELXTL'
_computing_publication_material 'Bruker SHELXTL'
_computing_structure_refinement 'SHELXL-97 (Sheldrick, 2008)'
_computing_structure_solution 'SHELXS-97 (Sheldrick, 2008)'
_diffrn_ambient_temperature 173(2)
_diffrn_measured_fraction_theta_full 0.999
_diffrn_measured_fraction_theta_max 0.999
_diffrn_measurement_device_type 'Bruker APEX-II CCD'
_diffrn_measurement_method '\w scans'
_diffrn_radiation_monochromator graphite
_diffrn_radiation_source 'fine-focus sealed tube'
_diffrn_radiation_type MoK\a
_diffrn_radiation_wavelength 0.71073
_diffrn_reflns_av_R_equivalents 0.0267
_diffrn_reflns_av_sigmaI/netI 0.0255
_diffrn_reflns_limit_h_max 23
_diffrn_reflns_limit_h_min -23
_diffrn_reflns_limit_k_max 23
_diffrn_reflns_limit_k_min -22
_diffrn_reflns_limit_l_max 40
_diffrn_reflns_limit_l_min -40
_diffrn_reflns_number 87867
_diffrn_reflns_theta_full 27.53
_diffrn_reflns_theta_max 27.53
_diffrn_reflns_theta_min 1.61
_exptl_absorpt_coefficient_mu 3.002
_exptl_absorpt_correction_T_max 0.7615
_exptl_absorpt_correction_T_min 0.2520
_exptl_absorpt_correction_type integration
_exptl_absorpt_process_details 'SADABS (Sheldrick, 2008)'
_exptl_crystal_colour colourless
_exptl_crystal_density_diffrn 1.344
_exptl_crystal_density_method 'not measured'
_exptl_crystal_description plate
_exptl_crystal_F_000 4136
_exptl_crystal_size_max 0.63
_exptl_crystal_size_mid 0.35
_exptl_crystal_size_min 0.10
_platon_squeeze_details
;
Attempts to refine peaks of residual electron density as disordered or
partial-occupancy solvent hexane carbon atoms were unsuccessful.  The
data were corrected for disordered electron density through use of the
SQUEEZE procedure (Sluis, P. van der; Spek, A. L. Acta Crystallogr.
1990, A46, 194201) as implemented in PLATON (Spek, A.L. Acta
Crystallogr. 1990, A46, C34; Spek, A.L. J. Appl. Cryst. 2003, 36, 713.
PLATON - a multipurpose crystallographic tool.  Utrecht University,
Utrecht, The Netherlands).  A total solvent-accessible void volume of
1128 A3 with a total electron count of 224 (consistent with 4 molecules
of solvent hexane, or 1 molecule per formula unit of the
[{HB(3,5-iPr2-pyrazolyl)3}3Lu3(H)6] molecule) was found in the unit cell.
;
_refine_diff_density_max 1.329
_refine_diff_density_min -0.831
_refine_diff_density_rms 0.058
_refine_ls_abs_structure_details 'Flack H D (1983), Acta Cryst. A39, 876-881. 10487 Friedel pairs'
_refine_ls_abs_structure_Flack -0.003(3)
_refine_ls_extinction_method none
_refine_ls_goodness_of_fit_ref 1.037
_refine_ls_hydrogen_treatment mixed
_refine_ls_matrix_type full
_refine_ls_number_parameters 988
_refine_ls_number_reflns 22868
_refine_ls_number_restraints 4
_refine_ls_restrained_S_all 1.037
_refine_ls_R_factor_all 0.0204
_refine_ls_R_factor_gt 0.0186
_refine_ls_shift/su_max 0.005
_refine_ls_shift/su_mean 0.000
_refine_ls_structure_factor_coef Fsqd
_refine_ls_weighting_details 'calc w=1/[\s^2^(Fo^2^)+(0.0232P)^2^+0.0257P] where P=(Fo^2^+2Fc^2^)/3'
_refine_ls_weighting_scheme calc
_refine_ls_wR_factor_gt 0.0432
_refine_ls_wR_factor_ref 0.0438
_reflns_number_gt 21647
_reflns_number_total 22868
_reflns_threshold_expression I>2\s(I)
_cod_data_source_file ja905679k_si_001.cif
_cod_data_source_block 2b
_cod_depositor_comments
;
The following automatic conversions were performed:

'_symmetry_cell_setting' value 'Orthorhombic' changed to
'orthorhombic' according to the built-in table from CIF Core
dictionary named 'cif_core.dic' version 2.4.1 from 2010-06-29.

Automatic conversion script
Id: cif_fix_values 1673 2011-04-08 12:14:43Z adriana 
;
_cod_database_code 4101623

loop_
_symmetry_equiv_pos_as_xyz
'x, y, z'
'-x+1/2, -y, z+1/2'
'-x, y+1/2, -z+1/2'
'x+1/2, -y+1/2, -z'

loop_
_atom_site_label
_atom_site_type_symbol
_atom_site_fract_x
_atom_site_fract_y
_atom_site_fract_z
_atom_site_U_iso_or_equiv
_atom_site_adp_type
_atom_site_occupancy
_atom_site_symmetry_multiplicity
_atom_site_calc_flag
_atom_site_refinement_flags
_atom_site_disorder_assembly
_atom_site_disorder_group
Lu1 Lu 0.265054(6) 0.404333(5) 0.111539(3) 0.02225(2) Uani 1 1 d . . .
Lu2 Lu 0.264758(7) 0.583235(5) 0.133218(3) 0.02224(2) Uani 1 1 d . . .
Lu3 Lu 0.270337(6) 0.509660(5) 0.026740(3) 0.02323(2) Uani 1 1 d . . .
H1 H 0.2154(17) 0.4884(18) 0.1516(10) 0.059(10) Uiso 1 1 d . . .
H2 H 0.3346(14) 0.4951(15) 0.1324(9) 0.031(7) Uiso 1 1 d . . .
H3 H 0.2260(13) 0.5104(13) 0.0876(7) 0.022(6) Uiso 1 1 d . . .
H4 H 0.3100(15) 0.5997(15) 0.0717(8) 0.034(7) Uiso 1 1 d . . .
H5 H 0.226(2) 0.4094(18) 0.0482(10) 0.065(10) Uiso 1 1 d . . .
H6 H 0.3389(14) 0.4452(13) 0.0628(8) 0.023(7) Uiso 1 1 d . . .
N11 N 0.24877(11) 0.26866(11) 0.18414(6) 0.0271(5) Uani 1 1 d . . .
N12 N 0.27388(13) 0.34141(11) 0.18180(6) 0.0272(4) Uani 1 1 d . . .
N21 N 0.31354(12) 0.22379(12) 0.11684(7) 0.0251(4) Uani 1 1 d . . .
N22 N 0.34129(12) 0.29074(12) 0.10166(7) 0.0262(5) Uani 1 1 d . . .
N31 N 0.17138(12) 0.24467(12) 0.11686(7) 0.0260(5) Uani 1 1 d . . .
N32 N 0.15889(12) 0.31882(11) 0.10733(7) 0.0249(4) Uani 1 1 d . . .
N41 N 0.24081(13) 0.75939(11) 0.16136(6) 0.0284(5) Uani 1 1 d . . .
N42 N 0.26546(14) 0.72216(11) 0.12511(6) 0.0289(4) Uani 1 1 d . . .
N51 N 0.33116(12) 0.69053(12) 0.20911(7) 0.0257(5) Uani 1 1 d . . .
N52 N 0.35170(12) 0.62715(12) 0.18645(7) 0.0254(5) Uani 1 1 d . . .
N61 N 0.18903(12) 0.66774(12) 0.21516(7) 0.0258(4) Uani 1 1 d . . .
N62 N 0.16710(12) 0.61746(12) 0.18394(7) 0.0261(5) Uani 1 1 d . . .
N71 N 0.23737(14) 0.46795(11) -0.07176(6) 0.0261(4) Uani 1 1 d . . .
N72 N 0.26865(14) 0.43323(11) -0.03663(6) 0.0271(4) Uani 1 1 d . . .
N81 N 0.32110(12) 0.58165(13) -0.06581(6) 0.0277(5) Uani 1 1 d . . .
N82 N 0.34869(12) 0.57153(12) -0.02483(7) 0.0287(5) Uani 1 1 d . . .
N91 N 0.18088(12) 0.59240(12) -0.05160(6) 0.0281(5) Uani 1 1 d . . .
N92 N 0.16779(12) 0.57305(12) -0.00907(6) 0.0268(5) Uani 1 1 d . . .
C13 C 0.28374(14) 0.36432(14) 0.22202(8) 0.0288(6) Uani 1 1 d . . .
C14 C 0.26498(19) 0.30663(15) 0.25080(8) 0.0366(6) Uani 1 1 d . . .
H14 H 0.2672 0.3083 0.2812 0.044 Uiso 1 1 calc R . .
C15 C 0.24271(15) 0.24707(14) 0.22553(7) 0.0298(6) Uani 1 1 d . . .
C16 C 0.21280(17) 0.17208(16) 0.23817(9) 0.0384(7) Uani 1 1 d . . .
H16 H 0.2363 0.1336 0.2192 0.046 Uiso 1 1 calc R . .
C16A C 0.12728(19) 0.1688(2) 0.23193(11) 0.0524(9) Uani 1 1 d . . .
H16A H 0.1090 0.1189 0.2396 0.063 Uiso 1 1 calc R . .
H16B H 0.1151 0.1792 0.2019 0.063 Uiso 1 1 calc R . .
H16C H 0.1032 0.2062 0.2503 0.063 Uiso 1 1 calc R . .
C16B C 0.2324(2) 0.15323(17) 0.28463(10) 0.0589(9) Uani 1 1 d . . .
H16D H 0.2870 0.1539 0.2883 0.071 Uiso 1 1 calc R . .
H16E H 0.2132 0.1034 0.2917 0.071 Uiso 1 1 calc R . .
H16F H 0.2096 0.1902 0.3038 0.071 Uiso 1 1 calc R . .
C17 C 0.31371(16) 0.44054(15) 0.23320(8) 0.0308(6) Uani 1 1 d . . .
H17 H 0.3256 0.4669 0.2058 0.037 Uiso 1 1 calc R . .
C17A C 0.25641(17) 0.48743(16) 0.25722(9) 0.0412(7) Uani 1 1 d . . .
H17A H 0.2771 0.5373 0.2624 0.049 Uiso 1 1 calc R . .
H17B H 0.2447 0.4635 0.2847 0.049 Uiso 1 1 calc R . .
H17C H 0.2106 0.4917 0.2401 0.049 Uiso 1 1 calc R . .
C17B C 0.38563(18) 0.43496(19) 0.25877(11) 0.0496(8) Uani 1 1 d . . .
H17D H 0.4046 0.4852 0.2648 0.060 Uiso 1 1 calc R . .
H17E H 0.4231 0.4071 0.2422 0.060 Uiso 1 1 calc R . .
H17F H 0.3757 0.4090 0.2858 0.060 Uiso 1 1 calc R . .
C23 C 0.40898(15) 0.27478(15) 0.08441(8) 0.0280(6) Uani 1 1 d . . .
C24 C 0.42307(16) 0.19851(16) 0.08752(10) 0.0356(7) Uani 1 1 d . . .
H24 H 0.4661 0.1728 0.0773 0.043 Uiso 1 1 calc R . .
C25 C 0.36268(15) 0.16768(15) 0.10823(9) 0.0316(6) Uani 1 1 d . . .
C26 C 0.35193(18) 0.08894(17) 0.12379(11) 0.0459(8) Uani 1 1 d . . .
H26 H 0.2968 0.0803 0.1274 0.055 Uiso 1 1 calc R . .
C26A C 0.3891(2) 0.0790(2) 0.16761(12) 0.0609(10) Uani 1 1 d . . .
H26A H 0.3831 0.0272 0.1771 0.073 Uiso 1 1 calc R . .
H26B H 0.3655 0.1126 0.1884 0.073 Uiso 1 1 calc R . .
H26C H 0.4427 0.0908 0.1654 0.073 Uiso 1 1 calc R . .
C26B C 0.3813(2) 0.03179(19) 0.09091(15) 0.0683(12) Uani 1 1 d . . .
H26D H 0.3729 -0.0189 0.1017 0.082 Uiso 1 1 calc R . .
H26E H 0.4352 0.0397 0.0864 0.082 Uiso 1 1 calc R . .
H26F H 0.3546 0.0383 0.0637 0.082 Uiso 1 1 calc R . .
C27 C 0.46128(15) 0.33426(15) 0.06864(9) 0.0315(6) Uani 1 1 d . . .
H27 H 0.4321 0.3685 0.0496 0.038 Uiso 1 1 calc R . .
C27A C 0.4904(2) 0.37973(19) 0.10600(11) 0.0515(9) Uani 1 1 d . . .
H27A H 0.4480 0.4008 0.1219 0.062 Uiso 1 1 calc R . .
H27B H 0.5221 0.4203 0.0953 0.062 Uiso 1 1 calc R . .
H27C H 0.5199 0.3475 0.1250 0.062 Uiso 1 1 calc R . .
C27B C 0.52633(18) 0.30290(18) 0.04278(11) 0.0482(8) Uani 1 1 d . . .
H27D H 0.5068 0.2712 0.0197 0.058 Uiso 1 1 calc R . .
H27E H 0.5588 0.2732 0.0615 0.058 Uiso 1 1 calc R . .
H27F H 0.5553 0.3441 0.0304 0.058 Uiso 1 1 calc R . .
C33 C 0.09293(15) 0.32110(15) 0.08631(9) 0.0293(6) Uani 1 1 d . . .
C34 C 0.06348(15) 0.24917(16) 0.08191(9) 0.0332(6) Uani 1 1 d . . .
H34 H 0.0178 0.2355 0.0683 0.040 Uiso 1 1 calc R . .
C35 C 0.11466(15) 0.20180(15) 0.10141(8) 0.0288(6) Uani 1 1 d . . .
C36 C 0.11343(17) 0.11768(15) 0.10344(9) 0.0354(6) Uani 1 1 d . . .
H36 H 0.1363 0.1017 0.1312 0.042 Uiso 1 1 calc R . .
C36A C 0.16002(17) 0.08495(17) 0.06691(10) 0.0431(7) Uani 1 1 d . . .
H36A H 0.1602 0.0303 0.0691 0.052 Uiso 1 1 calc R . .
H36B H 0.2116 0.1036 0.0688 0.052 Uiso 1 1 calc R . .
H36C H 0.1382 0.0999 0.0394 0.052 Uiso 1 1 calc R . .
C36B C 0.03394(19) 0.08770(18) 0.10136(13) 0.0568(9) Uani 1 1 d . . .
H36D H 0.0350 0.0330 0.1030 0.068 Uiso 1 1 calc R . .
H36E H 0.0106 0.1031 0.0743 0.068 Uiso 1 1 calc R . .
H36F H 0.0048 0.1076 0.1254 0.068 Uiso 1 1 calc R . .
C37 C 0.05866(15) 0.39192(15) 0.06973(9) 0.0320(6) Uani 1 1 d . . .
H37 H 0.0887 0.4351 0.0806 0.038 Uiso 1 1 calc R . .
C37A C 0.05909(19) 0.39381(17) 0.02073(9) 0.0430(7) Uani 1 1 d . . .
H37A H 0.1106 0.3876 0.0103 0.052 Uiso 1 1 calc R . .
H37B H 0.0392 0.4418 0.0108 0.052 Uiso 1 1 calc R . .
H37C H 0.0277 0.3532 0.0097 0.052 Uiso 1 1 calc R . .
C37B C -0.02155(16) 0.39945(18) 0.08618(11) 0.0432(7) Uani 1 1 d . . .
H37D H -0.0215 0.3978 0.1176 0.052 Uiso 1 1 calc R . .
H37E H -0.0520 0.3582 0.0750 0.052 Uiso 1 1 calc R . .
H37F H -0.0427 0.4471 0.0765 0.052 Uiso 1 1 calc R . .
C43 C 0.26041(17) 0.77171(14) 0.09297(8) 0.0345(6) Uani 1 1 d . B .
C44 C 0.23138(18) 0.83854(15) 0.10779(9) 0.0390(6) Uani 1 1 d . . .
H44 H 0.2219 0.8821 0.0913 0.047 Uiso 1 1 calc R . .
C45 C 0.21893(15) 0.82981(14) 0.15098(9) 0.0338(6) Uani 1 1 d . . .
C46 C 0.18254(18) 0.88168(16) 0.18234(11) 0.0449(8) Uani 1 1 d . . .
H46 H 0.2002 0.8682 0.2118 0.054 Uiso 1 1 calc R . .
C46A C 0.0980(2) 0.8712(3) 0.18061(17) 0.0879(15) Uani 1 1 d . . .
H46A H 0.0855 0.8194 0.1879 0.105 Uiso 1 1 calc R . .
H46B H 0.0799 0.8825 0.1517 0.105 Uiso 1 1 calc R . .
H46C H 0.0740 0.9050 0.2012 0.105 Uiso 1 1 calc R . .
C46B C 0.2054(3) 0.96303(19) 0.17322(15) 0.0877(15) Uani 1 1 d . . .
H46D H 0.1824 0.9960 0.1945 0.105 Uiso 1 1 calc R . .
H46E H 0.1884 0.9773 0.1445 0.105 Uiso 1 1 calc R . .
H46F H 0.2602 0.9676 0.1748 0.105 Uiso 1 1 calc R . .
C47 C 0.28836(18) 0.75547(18) 0.04860(9) 0.0478(8) Uani 1 1 d D . .
H47A H 0.2809 0.7007 0.0438 0.057 Uiso 0.60 1 calc PR A 1
H47H H 0.2979 0.7027 0.0472 0.057 Uiso 0.40 1 d PR A 2
C47A C 0.2391(7) 0.7952(6) 0.0160(3) 0.075(3) Uani 0.60 1 d PD B 1
H47B H 0.2575 0.7845 -0.0130 0.090 Uiso 0.60 1 calc PR B 1
H47C H 0.2409 0.8492 0.0211 0.090 Uiso 0.60 1 calc PR B 1
H47D H 0.1873 0.7776 0.0188 0.090 Uiso 0.60 1 calc PR B 1
C47B C 0.3713(3) 0.7700(6) 0.0432(5) 0.076(3) Uani 0.60 1 d PD B 1
H47E H 0.3993 0.7437 0.0656 0.091 Uiso 0.60 1 calc PR B 1
H47F H 0.3810 0.8238 0.0454 0.091 Uiso 0.60 1 calc PR B 1
H47G H 0.3876 0.7521 0.0150 0.091 Uiso 0.60 1 calc PR B 1
C47C C 0.2408(10) 0.7647(10) 0.0089(4) 0.089(6) Uani 0.40 1 d PD B 2
H47I H 0.1928 0.7389 0.0129 0.107 Uiso 0.40 1 calc PR B 2
H47J H 0.2671 0.7431 -0.0158 0.107 Uiso 0.40 1 calc PR B 2
H47K H 0.2317 0.8179 0.0037 0.107 Uiso 0.40 1 calc PR B 2
C47D C 0.3574(5) 0.8040(7) 0.0434(6) 0.089(6) Uani 0.40 1 d PD B 2
H47L H 0.3791 0.7958 0.0149 0.107 Uiso 0.40 1 calc PR B 2
H47M H 0.3944 0.7908 0.0654 0.107 Uiso 0.40 1 calc PR B 2
H47N H 0.3433 0.8566 0.0465 0.107 Uiso 0.40 1 calc PR B 2
C53 C 0.42524(15) 0.61632(15) 0.19434(8) 0.0292(6) Uani 1 1 d . . .
C54 C 0.45155(15) 0.67209(16) 0.22141(8) 0.0336(6) Uani 1 1 d . . .
H54 H 0.5011 0.6772 0.2322 0.040 Uiso 1 1 calc R . .
C55 C 0.39181(15) 0.71817(15) 0.22945(8) 0.0295(6) Uani 1 1 d . . .
C56 C 0.39147(18) 0.79038(16) 0.25446(9) 0.0384(7) Uani 1 1 d . . .
H56 H 0.3443 0.7928 0.2718 0.046 Uiso 1 1 calc R . .
C56A C 0.39277(19) 0.85697(17) 0.22354(11) 0.0472(8) Uani 1 1 d . . .
H56A H 0.3515 0.8522 0.2030 0.057 Uiso 1 1 calc R . .
H56B H 0.4407 0.8577 0.2081 0.057 Uiso 1 1 calc R . .
H56C H 0.3870 0.9035 0.2398 0.057 Uiso 1 1 calc R . .
C56B C 0.4583(2) 0.79456(19) 0.28469(11) 0.0550(9) Uani 1 1 d . . .
H56D H 0.4569 0.7521 0.3045 0.066 Uiso 1 1 calc R . .
H56E H 0.4561 0.8413 0.3010 0.066 Uiso 1 1 calc R . .
H56F H 0.5049 0.7930 0.2680 0.066 Uiso 1 1 calc R . .
C57 C 0.47078(15) 0.55691(16) 0.17290(10) 0.0335(6) Uani 1 1 d . . .
H57 H 0.4386 0.5116 0.1693 0.040 Uiso 1 1 calc R . .
C57A C 0.4944(2) 0.5838(2) 0.12887(10) 0.0524(8) Uani 1 1 d . . .
H57A H 0.4499 0.5995 0.1127 0.063 Uiso 1 1 calc R . .
H57B H 0.5197 0.5432 0.1136 0.063 Uiso 1 1 calc R . .
H57C H 0.5288 0.6262 0.1319 0.063 Uiso 1 1 calc R . .
C57B C 0.54072(18) 0.5350(2) 0.19928(12) 0.0522(8) Uani 1 1 d . . .
H57D H 0.5251 0.5181 0.2278 0.063 Uiso 1 1 calc R . .
H57E H 0.5738 0.5784 0.2022 0.063 Uiso 1 1 calc R . .
H57F H 0.5676 0.4946 0.1846 0.063 Uiso 1 1 calc R . .
C63 C 0.10516(14) 0.58397(16) 0.19885(8) 0.0294(6) Uani 1 1 d . . .
C64 C 0.08797(16) 0.61121(16) 0.23928(9) 0.0354(6) Uani 1 1 d . . .
H64 H 0.0470 0.5965 0.2569 0.043 Uiso 1 1 calc R . .
C65 C 0.14169(15) 0.66365(15) 0.24892(8) 0.0309(6) Uani 1 1 d . . .
C66 C 0.14861(18) 0.70913(18) 0.28927(9) 0.0429(7) Uani 1 1 d . . .
H66 H 0.2006 0.7301 0.2904 0.051 Uiso 1 1 calc R . .
C66A C 0.1381(3) 0.6587(3) 0.32855(11) 0.0799(15) Uani 1 1 d . . .
H66A H 0.1731 0.6166 0.3269 0.096 Uiso 1 1 calc R . .
H66B H 0.0865 0.6398 0.3292 0.096 Uiso 1 1 calc R . .
H66C H 0.1480 0.6875 0.3547 0.096 Uiso 1 1 calc R . .
C66B C 0.0937(3) 0.7743(3) 0.28950(16) 0.0921(16) Uani 1 1 d . . .
H66D H 0.1046 0.8075 0.2653 0.110 Uiso 1 1 calc R . .
H66E H 0.0989 0.8022 0.3164 0.110 Uiso 1 1 calc R . .
H66F H 0.0423 0.7553 0.2870 0.110 Uiso 1 1 calc R . .
C67 C 0.06019(15) 0.52665(16) 0.17439(9) 0.0331(6) Uani 1 1 d . . .
H67 H 0.0826 0.5209 0.1452 0.040 Uiso 1 1 calc R . .
C67A C 0.06300(19) 0.45069(17) 0.19728(11) 0.0470(8) Uani 1 1 d . . .
H67A H 0.1152 0.4336 0.1990 0.056 Uiso 1 1 calc R . .
H67B H 0.0332 0.4142 0.1812 0.056 Uiso 1 1 calc R . .
H67C H 0.0425 0.4558 0.2263 0.056 Uiso 1 1 calc R . .
C67B C -0.02081(16) 0.55376(19) 0.16954(11) 0.0443(8) Uani 1 1 d . . .
H67D H -0.0215 0.6005 0.1532 0.053 Uiso 1 1 calc R . .
H67E H -0.0426 0.5623 0.1980 0.053 Uiso 1 1 calc R . .
H67F H -0.0503 0.5158 0.1544 0.053 Uiso 1 1 calc R . .
C73 C 0.25901(15) 0.35994(13) -0.04192(7) 0.0269(5) Uani 1 1 d . . .
C74 C 0.21977(15) 0.34684(15) -0.07965(8) 0.0327(6) Uani 1 1 d . . .
H74 H 0.2051 0.2996 -0.0907 0.039 Uiso 1 1 calc R . .
C75 C 0.20625(14) 0.41556(15) -0.09788(8) 0.0294(5) Uani 1 1 d . . .
C76 C 0.16154(16) 0.43484(17) -0.13698(8) 0.0356(6) Uani 1 1 d . . .
H76 H 0.1898 0.4734 -0.1537 0.043 Uiso 1 1 calc R . .
C76A C 0.08581(18) 0.4678(2) -0.12427(11) 0.0518(9) Uani 1 1 d . . .
H76A H 0.0937 0.5123 -0.1066 0.062 Uiso 1 1 calc R . .
H76B H 0.0572 0.4307 -0.1079 0.062 Uiso 1 1 calc R . .
H76C H 0.0578 0.4815 -0.1501 0.062 Uiso 1 1 calc R . .
C76B C 0.1497(2) 0.3672(2) -0.16548(11) 0.0625(11) Uani 1 1 d . . .
H76D H 0.1985 0.3459 -0.1733 0.075 Uiso 1 1 calc R . .
H76E H 0.1230 0.3824 -0.1915 0.075 Uiso 1 1 calc R . .
H76F H 0.1200 0.3298 -0.1501 0.075 Uiso 1 1 calc R . .
C77 C 0.29246(15) 0.30363(15) -0.01175(8) 0.0306(6) Uani 1 1 d . . .
H77 H 0.3111 0.3313 0.0140 0.037 Uiso 1 1 calc R . .
C77A C 0.23625(19) 0.24654(15) 0.00354(9) 0.0418(6) Uani 1 1 d . . .
H77A H 0.1948 0.2719 0.0181 0.050 Uiso 1 1 calc R . .
H77B H 0.2607 0.2120 0.0235 0.050 Uiso 1 1 calc R . .
H77C H 0.2168 0.2186 -0.0211 0.050 Uiso 1 1 calc R . .
C77B C 0.35957(18) 0.26680(19) -0.03281(11) 0.0498(8) Uani 1 1 d . . .
H77D H 0.3957 0.3052 -0.0416 0.060 Uiso 1 1 calc R . .
H77E H 0.3430 0.2388 -0.0581 0.060 Uiso 1 1 calc R . .
H77F H 0.3835 0.2326 -0.0124 0.060 Uiso 1 1 calc R . .
C83 C 0.41879(14) 0.59804(15) -0.02460(8) 0.0303(5) Uani 1 1 d . . .
C84 C 0.43599(17) 0.62750(17) -0.06466(9) 0.0374(7) Uani 1 1 d . . .
H84 H 0.4817 0.6506 -0.0730 0.045 Uiso 1 1 calc R . .
C85 C 0.37367(16) 0.61646(16) -0.08983(9) 0.0337(6) Uani 1 1 d . . .
C86 C 0.36404(18) 0.63428(19) -0.13681(10) 0.0438(8) Uani 1 1 d . . .
H86 H 0.3092 0.6404 -0.1428 0.053 Uiso 1 1 calc R . .
C86A C 0.3933(2) 0.5696(2) -0.16353(10) 0.0579(10) Uani 1 1 d . . .
H86A H 0.3710 0.5228 -0.1533 0.069 Uiso 1 1 calc R . .
H86B H 0.4480 0.5668 -0.1609 0.069 Uiso 1 1 calc R . .
H86C H 0.3797 0.5774 -0.1936 0.069 Uiso 1 1 calc R . .
C86B C 0.4036(2) 0.7064(2) -0.14857(12) 0.0654(11) Uani 1 1 d . . .
H86D H 0.3847 0.7470 -0.1305 0.079 Uiso 1 1 calc R . .
H86E H 0.3938 0.7182 -0.1787 0.079 Uiso 1 1 calc R . .
H86F H 0.4577 0.7007 -0.1441 0.079 Uiso 1 1 calc R . .
C87 C 0.46900(15) 0.58830(17) 0.01371(9) 0.0363(6) Uani 1 1 d . . .
H87 H 0.4376 0.5893 0.0403 0.044 Uiso 1 1 calc R . .
C87A C 0.5083(2) 0.5137(2) 0.01092(12) 0.0648(11) Uani 1 1 d . . .
H87A H 0.4708 0.4736 0.0105 0.078 Uiso 1 1 calc R . .
H87B H 0.5412 0.5074 0.0358 0.078 Uiso 1 1 calc R . .
H87C H 0.5383 0.5117 -0.0154 0.078 Uiso 1 1 calc R . .
C87B C 0.5271(3) 0.6490(2) 0.01651(15) 0.0819(15) Uani 1 1 d . . .
H87D H 0.5025 0.6979 0.0145 0.098 Uiso 1 1 calc R . .
H87E H 0.5630 0.6436 -0.0071 0.098 Uiso 1 1 calc R . .
H87F H 0.5537 0.6452 0.0439 0.098 Uiso 1 1 calc R . .
C93 C 0.10374(15) 0.60722(14) 0.00250(8) 0.0280(5) Uani 1 1 d . . .
C94 C 0.07557(17) 0.64833(16) -0.03193(9) 0.0366(6) Uani 1 1 d . . .
H94 H 0.0309 0.6773 -0.0324 0.044 Uiso 1 1 calc R . .
C95 C 0.12570(16) 0.63835(16) -0.06525(8) 0.0317(6) Uani 1 1 d . . .
C96 C 0.12396(19) 0.67344(18) -0.10927(9) 0.0438(7) Uani 1 1 d . . .
H96 H 0.1455 0.6367 -0.1300 0.053 Uiso 1 1 calc R . .
C96A C 0.1727(2) 0.7424(2) -0.11002(12) 0.0615(10) Uani 1 1 d . . .
H96A H 0.2240 0.7291 -0.1015 0.074 Uiso 1 1 calc R . .
H96B H 0.1526 0.7795 -0.0900 0.074 Uiso 1 1 calc R . .
H96C H 0.1733 0.7633 -0.1390 0.074 Uiso 1 1 calc R . .
C96B C 0.0443(2) 0.6906(2) -0.12330(11) 0.0616(10) Uani 1 1 d . . .
H96D H 0.0146 0.6446 -0.1231 0.074 Uiso 1 1 calc R . .
H96E H 0.0450 0.7115 -0.1523 0.074 Uiso 1 1 calc R . .
H96F H 0.0220 0.7269 -0.1035 0.074 Uiso 1 1 calc R . .
C97 C 0.07105(15) 0.60041(16) 0.04669(8) 0.0307(6) Uani 1 1 d . . .
H97 H 0.0863 0.5508 0.0586 0.037 Uiso 1 1 calc R . .
C97A C 0.1023(2) 0.6611(2) 0.07615(10) 0.0562(10) Uani 1 1 d . . .
H97A H 0.1573 0.6593 0.0757 0.067 Uiso 1 1 calc R . .
H97B H 0.0844 0.6528 0.1055 0.067 Uiso 1 1 calc R . .
H97C H 0.0854 0.7102 0.0661 0.067 Uiso 1 1 calc R . .
C97B C -0.01425(17) 0.6029(2) 0.04533(10) 0.0486(8) Uani 1 1 d . . .
H97D H -0.0328 0.5648 0.0254 0.058 Uiso 1 1 calc R . .
H97E H -0.0307 0.6524 0.0357 0.058 Uiso 1 1 calc R . .
H97F H -0.0343 0.5932 0.0740 0.058 Uiso 1 1 calc R . .
B1 B 0.24049(18) 0.22061(14) 0.14328(8) 0.0254(6) Uani 1 1 d . . .
H1B H 0.2327 0.1676 0.1524 0.030 Uiso 1 1 calc R . .
B2 B 0.25163(16) 0.72497(15) 0.20615(9) 0.0269(7) Uani 1 1 d . . .
H2B H 0.2478 0.7659 0.2279 0.032 Uiso 1 1 calc R . .
B3 B 0.24243(18) 0.55323(16) -0.07813(9) 0.0283(6) Uani 1 1 d . . .
H3B H 0.2337 0.5645 -0.1091 0.034 Uiso 1 1 calc R . .

loop_
_atom_site_aniso_label
_atom_site_aniso_U_11
_atom_site_aniso_U_22
_atom_site_aniso_U_33
_atom_site_aniso_U_23
_atom_site_aniso_U_13
_atom_site_aniso_U_12
Lu1 0.02564(5) 0.01945(5) 0.02165(4) -0.00221(4) 0.00196(4) -0.00103(5)
Lu2 0.02573(5) 0.02003(5) 0.02096(4) -0.00043(4) -0.00052(4) -0.00128(5)
Lu3 0.02878(5) 0.02242(5) 0.01849(4) 0.00093(3) -0.00231(5) -0.00014(5)
N11 0.0305(14) 0.0262(11) 0.0247(10) 0.0025(8) 0.0021(8) 0.0001(8)
N12 0.0339(12) 0.0222(10) 0.0256(10) -0.0001(8) 0.0017(10) 0.0006(10)
N21 0.0275(11) 0.0211(11) 0.0266(11) -0.0004(9) -0.0014(9) 0.0008(9)
N22 0.0293(11) 0.0251(11) 0.0243(11) 0.0002(9) 0.0016(9) -0.0016(9)
N31 0.0294(12) 0.0195(11) 0.0291(11) -0.0010(9) 0.0041(9) -0.0027(9)
N32 0.0289(11) 0.0202(11) 0.0256(11) -0.0004(9) 0.0003(9) -0.0013(9)
N41 0.0350(12) 0.0224(10) 0.0278(10) -0.0013(8) -0.0054(9) -0.0021(10)
N42 0.0372(11) 0.0245(10) 0.0251(10) 0.0011(8) -0.0015(10) -0.0017(11)
N51 0.0314(11) 0.0215(11) 0.0242(11) -0.0017(9) -0.0013(9) -0.0032(9)
N52 0.0309(12) 0.0203(11) 0.0249(11) 0.0001(9) -0.0020(9) -0.0032(9)
N61 0.0304(11) 0.0217(11) 0.0252(10) -0.0024(9) -0.0001(9) 0.0014(9)
N62 0.0312(12) 0.0218(11) 0.0253(11) -0.0022(9) 0.0006(9) -0.0012(9)
N71 0.0312(10) 0.0273(10) 0.0199(9) 0.0001(7) -0.0014(9) 0.0004(10)
N72 0.0320(10) 0.0262(10) 0.0232(9) 0.0011(7) -0.0033(10) 0.0017(10)
N81 0.0286(11) 0.0308(12) 0.0238(10) 0.0046(9) -0.0013(8) 0.0010(10)
N82 0.0347(12) 0.0310(12) 0.0205(10) -0.0008(9) -0.0011(9) -0.0018(9)
N91 0.0345(12) 0.0256(11) 0.0242(10) 0.0034(9) -0.0013(9) 0.0014(10)
N92 0.0315(12) 0.0276(12) 0.0212(10) 0.0017(9) -0.0018(8) 0.0026(9)
C13 0.0332(14) 0.0294(13) 0.0237(12) 0.0013(10) 0.0007(10) 0.0018(11)
C14 0.0522(16) 0.0377(14) 0.0200(11) 0.0014(10) 0.0028(13) -0.0030(16)
C15 0.0344(14) 0.0285(12) 0.0265(12) 0.0048(9) 0.0026(11) -0.0004(11)
C16 0.0533(19) 0.0301(14) 0.0319(14) 0.0061(11) 0.0059(12) -0.0012(13)
C16A 0.060(2) 0.051(2) 0.0461(18) 0.0043(16) 0.0110(16) -0.0173(17)
C16B 0.090(3) 0.0439(17) 0.0426(16) 0.0124(14) 0.003(2) 0.000(2)
C17 0.0392(15) 0.0308(14) 0.0224(12) -0.0005(10) 0.0017(11) 0.0010(12)
C17A 0.0478(17) 0.0363(15) 0.0394(14) -0.0090(12) -0.0053(13) 0.0024(14)
C17B 0.0427(18) 0.048(2) 0.058(2) -0.0101(16) -0.0080(15) 0.0010(15)
C23 0.0291(13) 0.0291(15) 0.0258(13) -0.0018(11) -0.0013(10) 0.0031(11)
C24 0.0298(14) 0.0301(16) 0.0470(17) -0.0030(13) 0.0009(12) 0.0096(12)
C25 0.0325(14) 0.0260(14) 0.0363(15) -0.0001(12) -0.0024(12) 0.0040(11)
C26 0.0388(17) 0.0279(16) 0.071(2) 0.0068(15) 0.0050(15) 0.0049(13)
C26A 0.061(2) 0.045(2) 0.077(3) 0.0261(19) 0.0068(19) 0.0122(18)
C26B 0.057(2) 0.0315(18) 0.116(3) -0.016(2) 0.003(2) 0.0054(16)
C27 0.0325(14) 0.0299(15) 0.0319(14) 0.0027(11) 0.0020(11) 0.0057(12)
C27A 0.056(2) 0.054(2) 0.0443(19) -0.0041(16) 0.0008(16) -0.0212(17)
C27B 0.0429(18) 0.0423(19) 0.059(2) -0.0020(16) 0.0196(15) 0.0003(15)
C33 0.0291(13) 0.0267(14) 0.0322(14) -0.0030(11) 0.0021(11) -0.0027(11)
C34 0.0289(14) 0.0304(15) 0.0402(16) -0.0044(12) -0.0011(12) -0.0048(12)
C35 0.0327(14) 0.0232(14) 0.0304(14) -0.0021(11) 0.0033(11) -0.0045(11)
C36 0.0431(16) 0.0258(14) 0.0373(15) 0.0002(12) 0.0004(13) -0.0060(12)
C36A 0.0435(17) 0.0308(16) 0.0549(18) -0.0034(14) 0.0047(14) 0.0012(14)
C36B 0.0502(19) 0.0350(18) 0.085(3) -0.0100(18) 0.0196(18) -0.0157(16)
C37 0.0339(14) 0.0232(14) 0.0389(15) -0.0045(11) -0.0064(12) 0.0004(11)
C37A 0.0558(19) 0.0326(16) 0.0406(17) 0.0021(13) -0.0086(14) 0.0030(14)
C37B 0.0374(16) 0.0380(17) 0.0543(19) -0.0058(15) -0.0092(14) 0.0050(14)
C43 0.0373(15) 0.0291(13) 0.0372(14) 0.0079(10) -0.0032(13) -0.0065(13)
C44 0.0446(15) 0.0290(13) 0.0435(15) 0.0149(11) -0.0032(16) -0.0012(14)
C45 0.0330(15) 0.0234(13) 0.0450(15) 0.0034(11) -0.0051(12) -0.0023(11)
C46 0.0499(18) 0.0307(16) 0.0542(19) 0.0003(14) 0.0009(15) 0.0117(14)
C46A 0.051(2) 0.106(4) 0.107(4) -0.023(3) 0.002(2) 0.023(2)
C46B 0.140(4) 0.0310(19) 0.092(3) -0.001(2) 0.022(3) 0.013(2)
C47 0.070(2) 0.0395(17) 0.0344(15) 0.0134(13) 0.0023(15) -0.0005(15)
C47A 0.079(6) 0.122(9) 0.023(3) 0.012(4) -0.005(3) 0.013(7)
C47B 0.036(4) 0.128(8) 0.064(5) 0.003(6) 0.013(4) 0.024(5)
C47C 0.078(10) 0.133(15) 0.057(8) -0.030(7) 0.011(7) -0.051(10)
C47D 0.031(5) 0.201(19) 0.034(5) 0.001(11) 0.008(5) 0.035(9)
C53 0.0294(13) 0.0307(15) 0.0274(13) 0.0048(11) -0.0013(10) -0.0042(11)
C54 0.0322(14) 0.0391(16) 0.0295(14) 0.0017(12) -0.0066(11) -0.0079(12)
C55 0.0378(14) 0.0301(14) 0.0206(12) 0.0005(10) -0.0020(11) -0.0098(12)
C56 0.0471(17) 0.0357(16) 0.0323(15) -0.0098(12) 0.0020(12) -0.0134(13)
C56A 0.057(2) 0.0319(16) 0.052(2) -0.0038(14) -0.0064(16) -0.0099(15)
C56B 0.081(3) 0.045(2) 0.0387(17) -0.0026(15) -0.0139(17) -0.0234(18)
C57 0.0278(13) 0.0297(15) 0.0431(16) -0.0030(12) -0.0048(12) -0.0005(12)
C57A 0.059(2) 0.056(2) 0.0415(17) 0.0001(16) 0.0095(15) 0.0093(17)
C57B 0.0415(18) 0.054(2) 0.061(2) 0.0029(17) -0.0067(16) 0.0114(16)
C63 0.0274(13) 0.0282(15) 0.0325(13) -0.0006(12) 0.0020(10) 0.0017(12)
C64 0.0314(14) 0.0425(17) 0.0324(14) -0.0025(12) 0.0059(11) -0.0072(12)
C65 0.0314(14) 0.0312(15) 0.0302(13) -0.0018(11) 0.0026(11) 0.0025(12)
C66 0.0440(17) 0.0520(19) 0.0327(15) -0.0138(14) 0.0072(13) -0.0062(15)
C66A 0.094(3) 0.116(4) 0.0299(18) -0.009(2) 0.0110(19) -0.050(3)
C66B 0.086(3) 0.096(4) 0.094(3) -0.060(3) -0.004(3) 0.021(3)
C67 0.0312(13) 0.0348(16) 0.0332(14) -0.0046(12) -0.0005(11) -0.0077(12)
C67A 0.053(2) 0.0408(18) 0.0470(18) -0.0007(15) -0.0059(15) -0.0164(15)
C67B 0.0342(15) 0.052(2) 0.0464(18) -0.0101(15) -0.0018(14) -0.0055(14)
C73 0.0280(13) 0.0267(12) 0.0260(11) -0.0044(9) 0.0069(10) 0.0007(11)
C74 0.0404(16) 0.0335(14) 0.0242(12) -0.0061(10) -0.0011(11) -0.0050(12)
C75 0.0306(13) 0.0352(14) 0.0224(11) -0.0035(11) -0.0006(10) -0.0055(12)
C76 0.0403(16) 0.0417(16) 0.0248(13) 0.0034(12) -0.0083(12) -0.0096(13)
C76A 0.0429(18) 0.060(2) 0.053(2) 0.0138(16) -0.0175(15) -0.0094(16)
C76B 0.081(3) 0.064(3) 0.042(2) -0.0044(17) -0.0265(19) -0.010(2)
C77 0.0367(15) 0.0293(14) 0.0257(12) -0.0010(10) -0.0018(10) 0.0043(11)
C77A 0.0473(16) 0.0360(15) 0.0419(15) 0.0063(12) -0.0021(15) 0.0002(15)
C77B 0.0438(18) 0.051(2) 0.054(2) 0.0046(16) 0.0073(16) 0.0172(16)
C83 0.0326(13) 0.0291(14) 0.0292(13) -0.0020(12) 0.0008(11) -0.0045(12)
C84 0.0337(15) 0.0432(18) 0.0352(15) 0.0084(13) -0.0001(12) -0.0084(13)
C85 0.0375(15) 0.0345(16) 0.0291(14) 0.0064(11) 0.0028(12) -0.0016(12)
C86 0.0366(16) 0.061(2) 0.0337(16) 0.0182(15) 0.0004(13) -0.0013(15)
C86A 0.054(2) 0.088(3) 0.0321(16) -0.0019(17) 0.0018(14) -0.0063(19)
C86B 0.068(2) 0.071(3) 0.057(2) 0.035(2) 0.0101(19) -0.004(2)
C87 0.0355(15) 0.0425(17) 0.0310(14) -0.0016(13) -0.0038(11) -0.0061(14)
C87A 0.080(3) 0.060(2) 0.054(2) 0.0042(19) -0.029(2) 0.010(2)
C87B 0.091(3) 0.065(3) 0.090(3) 0.011(2) -0.050(3) -0.030(2)
C93 0.0324(14) 0.0254(13) 0.0262(13) -0.0013(10) -0.0025(10) 0.0027(11)
C94 0.0423(16) 0.0371(16) 0.0305(14) 0.0047(12) -0.0008(12) 0.0129(13)
C95 0.0405(16) 0.0303(15) 0.0244(13) 0.0009(11) -0.0030(12) 0.0071(12)
C96 0.059(2) 0.0441(18) 0.0283(15) 0.0081(13) 0.0010(14) 0.0192(15)
C96A 0.071(2) 0.062(2) 0.052(2) 0.0250(18) 0.0153(19) 0.0121(19)
C96B 0.075(3) 0.067(2) 0.043(2) 0.0163(17) -0.0131(17) 0.021(2)
C97 0.0364(14) 0.0309(15) 0.0248(12) 0.0017(11) 0.0010(10) 0.0056(12)
C97A 0.075(2) 0.062(2) 0.0317(17) -0.0058(16) 0.0081(16) -0.019(2)
C97B 0.0414(17) 0.063(2) 0.0413(17) 0.0072(16) 0.0052(14) 0.0072(16)
B1 0.0327(15) 0.0157(12) 0.0279(13) 0.0026(10) -0.0052(12) 0.0005(12)
B2 0.0345(19) 0.0199(13) 0.0262(13) -0.0048(10) 0.0006(11) -0.0006(11)
B3 0.0319(17) 0.0308(15) 0.0221(12) 0.0002(11) -0.0008(11) 0.0041(12)

loop_
_atom_type_symbol
_atom_type_description
_atom_type_scat_dispersion_real
_atom_type_scat_dispersion_imag
_atom_type_scat_source
C C 0.0033 0.0016 'International Tables Vol C Tables 4.2.6.8 and 6.1.1.4'
H H 0.0000 0.0000 'International Tables Vol C Tables 4.2.6.8 and 6.1.1.4'
B B 0.0013 0.0007 'International Tables Vol C Tables 4.2.6.8 and 6.1.1.4'
N N 0.0061 0.0033 'International Tables Vol C Tables 4.2.6.8 and 6.1.1.4'
Lu Lu -0.4720 5.8584 'International Tables Vol C Tables 4.2.6.8 and 6.1.1.4'

loop_
_geom_angle_atom_site_label_1
_geom_angle_atom_site_label_2
_geom_angle_atom_site_label_3
_geom_angle
_geom_angle_site_symmetry_1
_geom_angle_site_symmetry_3
_geom_angle_publ_flag
N32 Lu1 H1 98.7(8) . . ?
N22 Lu1 H1 151.4(9) . . ?
N12 Lu1 H1 80.2(9) . . ?
Lu3 Lu1 H1 94.5(9) . . ?
Lu2 Lu1 H1 36.2(8) . . ?
N52 Lu2 H1 111.3(9) . . ?
N62 Lu2 H1 73.3(9) . . ?
N42 Lu2 H1 151.3(9) . . ?
Lu1 Lu2 H1 39.5(9) . . ?
Lu3 Lu2 H1 88.0(9) . . ?
N32 Lu1 H2 160.2(7) . . ?
N22 Lu1 H2 110.2(7) . . ?
N12 Lu1 H2 92.2(7) . . ?
Lu3 Lu1 H2 77.9(7) . . ?
Lu2 Lu1 H2 36.6(7) . . ?
H1 Lu1 H2 62.0(11) . . ?
N52 Lu2 H2 82.3(8) . . ?
N62 Lu2 H2 130.5(8) . . ?
N42 Lu2 H2 141.0(8) . . ?
Lu1 Lu2 H2 39.5(7) . . ?
Lu3 Lu2 H2 71.5(8) . . ?
H1 Lu2 H2 67.0(12) . . ?
N32 Lu1 H3 106.5(6) . . ?
N22 Lu1 H3 149.5(6) . . ?
N12 Lu1 H3 136.8(6) . . ?
Lu3 Lu1 H3 38.4(6) . . ?
Lu2 Lu1 H3 37.7(6) . . ?
H1 Lu1 H3 56.7(11) . . ?
H2 Lu1 H3 67.9(9) . . ?
N52 Lu2 H3 154.8(7) . . ?
N62 Lu2 H3 111.8(7) . . ?
N42 Lu2 H3 124.4(6) . . ?
Lu1 Lu2 H3 40.1(6) . . ?
Lu3 Lu2 H3 29.6(6) . . ?
H1 Lu2 H3 60.6(11) . . ?
H2 Lu2 H3 72.6(10) . . ?
N82 Lu3 H3 147.0(6) . . ?
N72 Lu3 H3 139.3(6) . . ?
N92 Lu3 H3 97.6(6) . . ?
Lu1 Lu3 H3 40.6(6) . . ?
Lu2 Lu3 H3 29.4(6) . . ?
N52 Lu2 H4 109.7(8) . . ?
N62 Lu2 H4 146.5(7) . . ?
N42 Lu2 H4 76.5(7) . . ?
Lu1 Lu2 H4 87.0(7) . . ?
Lu3 Lu2 H4 36.2(7) . . ?
H1 Lu2 H4 123.4(12) . . ?
H2 Lu2 H4 82.0(11) . . ?
H3 Lu2 H4 65.5(10) . . ?
N82 Lu3 H4 84.5(7) . . ?
N72 Lu3 H4 157.5(7) . . ?
N92 Lu3 H4 100.9(7) . . ?
Lu1 Lu3 H4 85.2(7) . . ?
Lu2 Lu3 H4 33.4(7) . . ?
H3 Lu3 H4 62.6(10) . . ?
N32 Lu1 H5 73.5(9) . . ?
N22 Lu1 H5 95.9(9) . . ?
N12 Lu1 H5 151.2(9) . . ?
Lu3 Lu1 H5 38.6(9) . . ?
Lu2 Lu1 H5 98.7(9) . . ?
H1 Lu1 H5 112.3(13) . . ?
H2 Lu1 H5 116.5(11) . . ?
H3 Lu1 H5 61.8(11) . . ?
N82 Lu3 H5 147.0(9) . . ?
N72 Lu3 H5 76.6(9) . . ?
N92 Lu3 H5 105.3(10) . . ?
Lu1 Lu3 H5 39.1(9) . . ?
Lu2 Lu3 H5 90.5(9) . . ?
H3 Lu3 H5 63.9(11) . . ?
H4 Lu3 H5 122.6(11) . . ?
N32 Lu1 H6 130.8(7) . . ?
N22 Lu1 H6 81.6(7) . . ?
N12 Lu1 H6 138.4(7) . . ?
Lu3 Lu1 H6 37.4(7) . . ?
Lu2 Lu1 H6 79.3(7) . . ?
H1 Lu1 H6 115.3(11) . . ?
H2 Lu1 H6 66.5(10) . . ?
H3 Lu1 H6 69.6(9) . . ?
H5 Lu1 H6 61.4(11) . . ?
N82 Lu3 H6 106.6(7) . . ?
N72 Lu3 H6 98.1(7) . . ?
N92 Lu3 H6 168.2(7) . . ?
Lu1 Lu3 H6 40.0(7) . . ?
Lu2 Lu3 H6 73.2(7) . . ?
H3 Lu3 H6 73.9(9) . . ?
H4 Lu3 H6 82.7(10) . . ?
H5 Lu3 H6 63.8(12) . . ?
N32 Lu1 N22 84.43(7) . . ?
N32 Lu1 N12 79.09(7) . . ?
N22 Lu1 N12 72.52(7) . . ?
N32 Lu1 Lu3 110.06(5) . . ?
N22 Lu1 Lu3 111.15(5) . . ?
N12 Lu1 Lu3 170.17(5) . . ?
N32 Lu1 Lu2 128.64(5) . . ?
N22 Lu1 Lu2 146.50(5) . . ?
N12 Lu1 Lu2 105.25(4) . . ?
Lu3 Lu1 Lu2 66.462(4) . . ?
N52 Lu2 N62 85.94(7) . . ?
N52 Lu2 N42 75.01(7) . . ?
N62 Lu2 N42 79.55(7) . . ?
N52 Lu2 Lu1 117.50(5) . . ?
N62 Lu2 Lu1 112.48(5) . . ?
N42 Lu2 Lu1 162.26(4) . . ?
N52 Lu2 Lu3 138.13(5) . . ?
N62 Lu2 Lu3 135.87(5) . . ?
N42 Lu2 Lu3 105.80(4) . . ?
Lu1 Lu2 Lu3 56.459(3) . . ?
N82 Lu3 N72 73.66(7) . . ?
N82 Lu3 N92 85.04(7) . . ?
N72 Lu3 N92 82.99(7) . . ?
N82 Lu3 Lu1 146.09(5) . . ?
N72 Lu3 Lu1 109.81(4) . . ?
N92 Lu3 Lu1 128.68(5) . . ?
N82 Lu3 Lu2 117.96(5) . . ?
N72 Lu3 Lu2 166.74(5) . . ?
N92 Lu3 Lu2 103.58(5) . . ?
Lu1 Lu3 Lu2 57.079(4) . . ?
C15 N11 N12 110.27(19) . . ?
C15 N11 B1 128.4(2) . . ?
N12 N11 B1 120.87(18) . . ?
C13 N12 N11 106.48(19) . . ?
C13 N12 Lu1 134.77(16) . . ?
N11 N12 Lu1 117.20(14) . . ?
C25 N21 N22 110.1(2) . . ?
C25 N21 B1 128.5(2) . . ?
N22 N21 B1 121.20(19) . . ?
C23 N22 N21 105.8(2) . . ?
C23 N22 Lu1 135.75(18) . . ?
N21 N22 Lu1 118.42(15) . . ?
C35 N31 N32 110.3(2) . . ?
C35 N31 B1 128.8(2) . . ?
N32 N31 B1 120.86(19) . . ?
C33 N32 N31 106.0(2) . . ?
C33 N32 Lu1 133.22(17) . . ?
N31 N32 Lu1 117.89(15) . . ?
C45 N41 N42 110.1(2) . . ?
C45 N41 B2 128.6(2) . . ?
N42 N41 B2 120.6(2) . . ?
C43 N42 N41 105.7(2) . . ?
C43 N42 Lu2 137.14(16) . . ?
N41 N42 Lu2 113.24(13) . . ?
C55 N51 N52 109.2(2) . . ?
C55 N51 B2 128.0(2) . . ?
N52 N51 B2 122.51(19) . . ?
C53 N52 N51 106.4(2) . . ?
C53 N52 Lu2 134.92(18) . . ?
N51 N52 Lu2 116.74(15) . . ?
C65 N61 N62 109.7(2) . . ?
C65 N61 B2 129.1(2) . . ?
N62 N61 B2 120.6(2) . . ?
C63 N62 N61 106.2(2) . . ?
C63 N62 Lu2 134.69(18) . . ?
N61 N62 Lu2 114.86(15) . . ?
C75 N71 N72 109.29(19) . . ?
C75 N71 B3 129.0(2) . . ?
N72 N71 B3 121.7(2) . . ?
C73 N72 N71 107.06(19) . . ?
C73 N72 Lu3 131.54(15) . . ?
N71 N72 Lu3 113.73(14) . . ?
C85 N81 N82 109.1(2) . . ?
C85 N81 B3 130.1(2) . . ?
N82 N81 B3 120.8(2) . . ?
C83 N82 N81 106.9(2) . . ?
C83 N82 Lu3 134.73(18) . . ?
N81 N82 Lu3 118.27(15) . . ?
C95 N91 N92 109.3(2) . . ?
C95 N91 B3 128.7(2) . . ?
N92 N91 B3 121.2(2) . . ?
C93 N92 N91 106.6(2) . . ?
C93 N92 Lu3 136.83(17) . . ?
N91 N92 Lu3 115.46(15) . . ?
N12 C13 C14 110.1(2) . . ?
N12 C13 C17 123.0(2) . . ?
C14 C13 C17 126.9(2) . . ?
C15 C14 C13 105.6(2) . . ?
N11 C15 C14 107.5(2) . . ?
N11 C15 C16 122.4(2) . . ?
C14 C15 C16 130.0(2) . . ?
C15 C16 C16B 111.5(2) . . ?
C15 C16 C16A 110.7(2) . . ?
C16B C16 C16A 109.8(3) . . ?
C13 C17 C17B 111.3(2) . . ?
C13 C17 C17A 112.1(2) . . ?
C17B C17 C17A 110.2(2) . . ?
N22 C23 C24 109.9(2) . . ?
N22 C23 C27 122.4(2) . . ?
C24 C23 C27 127.4(2) . . ?
C25 C24 C23 106.6(2) . . ?
N21 C25 C24 107.5(2) . . ?
N21 C25 C26 123.2(2) . . ?
C24 C25 C26 129.0(3) . . ?
C25 C26 C26A 110.0(3) . . ?
C25 C26 C26B 111.4(3) . . ?
C26A C26 C26B 111.7(3) . . ?
C23 C27 C27A 110.0(2) . . ?
C23 C27 C27B 112.7(2) . . ?
C27A C27 C27B 110.3(3) . . ?
N32 C33 C34 110.4(2) . . ?
N32 C33 C37 123.3(2) . . ?
C34 C33 C37 126.3(2) . . ?
C35 C34 C33 105.9(2) . . ?
N31 C35 C34 107.4(2) . . ?
N31 C35 C36 124.1(2) . . ?
C34 C35 C36 128.3(3) . . ?
C35 C36 C36B 111.4(3) . . ?
C35 C36 C36A 110.1(2) . . ?
C36B C36 C36A 109.9(3) . . ?
C33 C37 C37B 109.9(2) . . ?
C33 C37 C37A 111.2(2) . . ?
C37B C37 C37A 109.8(2) . . ?
N42 C43 C44 110.3(2) . . ?
N42 C43 C47 122.6(2) . . ?
C44 C43 C47 126.9(2) . . ?
C45 C44 C43 106.8(2) . . ?
N41 C45 C44 107.0(2) . . ?
N41 C45 C46 123.0(2) . . ?
C44 C45 C46 129.8(3) . . ?
C45 C46 C46A 109.3(3) . . ?
C45 C46 C46B 110.6(3) . . ?
C46A C46 C46B 111.9(3) . . ?
C43 C47 C47C 123.4(8) . . ?
C43 C47 C47B 113.3(6) . . ?
C43 C47 C47D 105.0(7) . . ?
C47C C47 C47D 107.8(11) . . ?
C43 C47 C47A 109.6(5) . . ?
C47B C47 C47A 114.1(8) . . ?
N52 C53 C54 109.6(2) . . ?
N52 C53 C57 123.3(2) . . ?
C54 C53 C57 126.9(3) . . ?
C55 C54 C53 106.4(2) . . ?
N51 C55 C54 108.4(2) . . ?
N51 C55 C56 123.7(3) . . ?
C54 C55 C56 127.8(2) . . ?
C55 C56 C56B 111.1(3) . . ?
C55 C56 C56A 109.9(2) . . ?
C56B C56 C56A 109.9(2) . . ?
C53 C57 C57A 109.2(2) . . ?
C53 C57 C57B 112.3(3) . . ?
C57A C57 C57B 109.9(3) . . ?
N62 C63 C64 109.9(2) . . ?
N62 C63 C67 124.5(2) . . ?
C64 C63 C67 125.6(2) . . ?
C65 C64 C63 106.6(2) . . ?
N61 C65 C64 107.5(2) . . ?
N61 C65 C66 124.9(2) . . ?
C64 C65 C66 127.6(3) . . ?
C65 C66 C66B 111.5(3) . . ?
C65 C66 C66A 109.9(3) . . ?
C66B C66 C66A 111.7(3) . . ?
C63 C67 C67B 109.6(2) . . ?
C63 C67 C67A 110.4(2) . . ?
C67B C67 C67A 110.9(3) . . ?
N72 C73 C74 109.6(2) . . ?
N72 C73 C77 122.1(2) . . ?
C74 C73 C77 128.1(2) . . ?
C75 C74 C73 106.7(2) . . ?
N71 C75 C74 107.3(2) . . ?
N71 C75 C76 123.1(2) . . ?
C74 C75 C76 129.5(2) . . ?
C75 C76 C76B 111.6(3) . . ?
C75 C76 C76A 110.4(2) . . ?
C76B C76 C76A 109.8(3) . . ?
C73 C77 C77A 112.9(2) . . ?
C73 C77 C77B 109.5(2) . . ?
C77A C77 C77B 111.5(2) . . ?
N82 C83 C84 109.6(2) . . ?
N82 C83 C87 121.3(2) . . ?
C84 C83 C87 128.9(2) . . ?
C85 C84 C83 106.3(2) . . ?
N81 C85 C84 108.0(2) . . ?
N81 C85 C86 123.8(3) . . ?
C84 C85 C86 128.0(3) . . ?
C85 C86 C86B 111.2(3) . . ?
C85 C86 C86A 109.4(3) . . ?
C86B C86 C86A 110.9(3) . . ?
C83 C87 C87B 111.9(3) . . ?
C83 C87 C87A 109.4(2) . . ?
C87B C87 C87A 108.9(3) . . ?
N92 C93 C94 109.8(2) . . ?
N92 C93 C97 122.6(2) . . ?
C94 C93 C97 127.6(2) . . ?
C95 C94 C93 106.2(2) . . ?
N91 C95 C94 108.2(2) . . ?
N91 C95 C96 123.7(3) . . ?
C94 C95 C96 128.1(3) . . ?
C96A C96 C95 110.0(3) . . ?
C96A C96 C96B 111.6(3) . . ?
C95 C96 C96B 111.5(3) . . ?
C93 C97 C97B 111.1(2) . . ?
C93 C97 C97A 110.7(2) . . ?
C97B C97 C97A 111.1(3) . . ?
N21 B1 N31 112.18(19) . . ?
N21 B1 N11 109.9(2) . . ?
N31 B1 N11 111.2(2) . . ?
N41 B2 N61 109.9(2) . . ?
N41 B2 N51 109.1(2) . . ?
N61 B2 N51 112.8(2) . . ?
N81 B3 N71 110.4(2) . . ?
N81 B3 N91 111.3(2) . . ?
N71 B3 N91 109.8(2) . . ?

loop_
_geom_bond_atom_site_label_1
_geom_bond_atom_site_label_2
_geom_bond_distance
_geom_bond_site_symmetry_2
_geom_bond_publ_flag
Lu1 H1 2.15(3) . ?
Lu2 H1 2.00(3) . ?
Lu1 H2 2.14(3) . ?
Lu2 H2 2.01(3) . ?
Lu1 H3 2.16(2) . ?
Lu2 H3 2.05(2) . ?
Lu3 H3 2.06(2) . ?
Lu2 H4 2.10(3) . ?
Lu3 H4 2.25(3) . ?
Lu1 H5 2.10(3) . ?
Lu3 H5 2.07(3) . ?
Lu1 H6 2.14(2) . ?
Lu3 H6 2.02(2) . ?
Lu1 N32 2.437(2) . ?
Lu1 N22 2.465(2) . ?
Lu1 N12 2.4695(19) . ?
Lu1 Lu3 3.25004(17) . ?
Lu1 Lu2 3.2731(2) . ?
Lu2 N52 2.403(2) . ?
Lu2 N62 2.430(2) . ?
Lu2 N42 2.500(2) . ?
Lu2 Lu3 3.57485(19) . ?
Lu3 N82 2.401(2) . ?
Lu3 N72 2.4045(19) . ?
Lu3 N92 2.424(2) . ?
N11 C15 1.352(3) . ?
N11 N12 1.379(3) . ?
N11 B1 1.545(3) . ?
N12 C13 1.332(3) . ?
N21 C25 1.359(3) . ?
N21 N22 1.380(3) . ?
N21 B1 1.542(4) . ?
N22 C23 1.351(3) . ?
N31 C35 1.358(3) . ?
N31 N32 1.378(3) . ?
N31 B1 1.543(4) . ?
N32 C33 1.346(3) . ?
N41 C45 1.359(3) . ?
N41 N42 1.384(3) . ?
N41 B2 1.539(3) . ?
N42 C43 1.342(3) . ?
N51 C55 1.347(3) . ?
N51 N52 1.386(3) . ?
N51 B2 1.548(4) . ?
N52 C53 1.347(3) . ?
N61 C65 1.352(3) . ?
N61 N62 1.382(3) . ?
N61 B2 1.540(3) . ?
N62 C63 1.339(3) . ?
N71 C75 1.361(3) . ?
N71 N72 1.378(3) . ?
N71 B3 1.542(3) . ?
N72 C73 1.334(3) . ?
N81 C85 1.352(3) . ?
N81 N82 1.382(3) . ?
N81 B3 1.540(4) . ?
N82 C83 1.336(3) . ?
N91 C95 1.351(3) . ?
N91 N92 1.391(3) . ?
N91 B3 1.543(4) . ?
N92 C93 1.344(3) . ?
C13 C14 1.409(3) . ?
C13 C17 1.506(4) . ?
C14 C15 1.384(4) . ?
C15 C16 1.497(4) . ?
C16 C16B 1.529(4) . ?
C16 C16A 1.537(5) . ?
C17 C17B 1.513(4) . ?
C17 C17A 1.519(4) . ?
C23 C24 1.391(4) . ?
C23 C27 1.498(4) . ?
C24 C25 1.371(4) . ?
C25 C26 1.503(4) . ?
C26 C26A 1.530(5) . ?
C26 C26B 1.540(5) . ?
C27 C27A 1.513(4) . ?
C27 C27B 1.520(4) . ?
C33 C34 1.397(4) . ?
C33 C37 1.499(4) . ?
C34 C35 1.386(4) . ?
C35 C36 1.507(4) . ?
C36 C36B 1.516(4) . ?
C36 C36A 1.527(4) . ?
C37 C37B 1.524(4) . ?
C37 C37A 1.529(4) . ?
C43 C44 1.383(4) . ?
C43 C47 1.500(4) . ?
C44 C45 1.375(4) . ?
C45 C46 1.496(4) . ?
C46 C46A 1.519(5) . ?
C46 C46B 1.539(5) . ?
C47 C47C 1.510(5) . ?
C47 C47B 1.511(4) . ?
C47 C47D 1.514(5) . ?
C47 C47A 1.521(4) . ?
C53 C54 1.389(4) . ?
C53 C57 1.495(4) . ?
C54 C55 1.370(4) . ?
C55 C56 1.510(4) . ?
C56 C56B 1.520(4) . ?
C56 C56A 1.533(4) . ?
C57 C57A 1.515(4) . ?
C57 C57B 1.544(4) . ?
C63 C64 1.386(4) . ?
C63 C67 1.509(4) . ?
C64 C65 1.374(4) . ?
C65 C66 1.504(4) . ?
C66 C66B 1.523(5) . ?
C66 C66A 1.533(5) . ?
C67 C67B 1.530(4) . ?
C67 C67A 1.537(4) . ?
C73 C74 1.389(3) . ?
C73 C77 1.502(3) . ?
C74 C75 1.376(4) . ?
C75 C76 1.497(4) . ?
C76 C76B 1.516(4) . ?
C76 C76A 1.525(5) . ?
C77 C77A 1.508(4) . ?
C77 C77B 1.515(4) . ?
C83 C84 1.391(4) . ?
C83 C87 1.503(4) . ?
C84 C85 1.374(4) . ?
C85 C86 1.510(4) . ?
C86 C86B 1.516(5) . ?
C86 C86A 1.519(5) . ?
C87 C87B 1.504(4) . ?
C87 C87A 1.510(5) . ?
C93 C94 1.395(4) . ?
C93 C97 1.502(3) . ?
C94 C95 1.382(4) . ?
C95 C96 1.511(4) . ?
C96 C96A 1.509(5) . ?
C96 C96B 1.516(5) . ?
C97 C97B 1.521(4) . ?
C97 C97A 1.529(4) . ?

loop_
_geom_torsion_atom_site_label_1
_geom_torsion_atom_site_label_2
_geom_torsion_atom_site_label_3
_geom_torsion_atom_site_label_4
_geom_torsion
_geom_torsion_site_symmetry_1
_geom_torsion_site_symmetry_2
_geom_torsion_site_symmetry_3
_geom_torsion_site_symmetry_4
_geom_torsion_publ_flag
N32 Lu1 Lu2 N52 131.02(8) . . . . ?
N22 Lu1 Lu2 N52 -38.32(10) . . . . ?
N12 Lu1 Lu2 N52 42.92(8) . . . . ?
Lu3 Lu1 Lu2 N52 -131.47(6) . . . . ?
N32 Lu1 Lu2 N62 33.61(8) . . . . ?
N22 Lu1 Lu2 N62 -135.73(10) . . . . ?
N12 Lu1 Lu2 N62 -54.49(8) . . . . ?
Lu3 Lu1 Lu2 N62 131.12(6) . . . . ?
N32 Lu1 Lu2 N42 -96.9(2) . . . . ?
N22 Lu1 Lu2 N42 93.8(2) . . . . ?
N12 Lu1 Lu2 N42 175.0(2) . . . . ?
Lu3 Lu1 Lu2 N42 0.62(19) . . . . ?
N32 Lu1 Lu2 Lu3 -97.51(6) . . . . ?
N22 Lu1 Lu2 Lu3 93.14(9) . . . . ?
N12 Lu1 Lu2 Lu3 174.39(6) . . . . ?
N32 Lu1 Lu3 N82 -143.34(11) . . . . ?
N22 Lu1 Lu3 N82 -51.60(11) . . . . ?
N12 Lu1 Lu3 N82 58.7(3) . . . . ?
Lu2 Lu1 Lu3 N82 92.19(9) . . . . ?
N32 Lu1 Lu3 N72 -53.34(8) . . . . ?
N22 Lu1 Lu3 N72 38.40(8) . . . . ?
N12 Lu1 Lu3 N72 148.7(3) . . . . ?
Lu2 Lu1 Lu3 N72 -177.82(6) . . . . ?
N32 Lu1 Lu3 N92 43.68(8) . . . . ?
N22 Lu1 Lu3 N92 135.42(8) . . . . ?
N12 Lu1 Lu3 N92 -114.3(3) . . . . ?
Lu2 Lu1 Lu3 N92 -80.80(7) . . . . ?
N32 Lu1 Lu3 Lu2 124.48(5) . . . . ?
N22 Lu1 Lu3 Lu2 -143.78(5) . . . . ?
N12 Lu1 Lu3 Lu2 -33.5(3) . . . . ?
N52 Lu2 Lu3 N82 -45.68(10) . . . . ?
N62 Lu2 Lu3 N82 130.54(9) . . . . ?
N42 Lu2 Lu3 N82 39.33(8) . . . . ?
Lu1 Lu2 Lu3 N82 -140.87(6) . . . . ?
N52 Lu2 Lu3 N72 104.2(3) . . . . ?
N62 Lu2 Lu3 N72 -79.6(3) . . . . ?
N42 Lu2 Lu3 N72 -170.8(3) . . . . ?
Lu1 Lu2 Lu3 N72 9.0(2) . . . . ?
N52 Lu2 Lu3 N92 -137.26(9) . . . . ?
N62 Lu2 Lu3 N92 38.96(9) . . . . ?
N42 Lu2 Lu3 N92 -52.25(8) . . . . ?
Lu1 Lu2 Lu3 N92 127.56(5) . . . . ?
N52 Lu2 Lu3 Lu1 95.19(8) . . . . ?
N62 Lu2 Lu3 Lu1 -88.59(7) . . . . ?
N42 Lu2 Lu3 Lu1 -179.80(6) . . . . ?
C15 N11 N12 C13 0.4(3) . . . . ?
B1 N11 N12 C13 -172.5(2) . . . . ?
C15 N11 N12 Lu1 -167.51(16) . . . . ?
B1 N11 N12 Lu1 19.6(3) . . . . ?
N32 Lu1 N12 C13 -133.5(3) . . . . ?
N22 Lu1 N12 C13 139.0(3) . . . . ?
Lu3 Lu1 N12 C13 25.5(5) . . . . ?
Lu2 Lu1 N12 C13 -6.2(3) . . . . ?
N32 Lu1 N12 N11 30.08(17) . . . . ?
N22 Lu1 N12 N11 -57.46(16) . . . . ?
Lu3 Lu1 N12 N11 -170.92(19) . . . . ?
Lu2 Lu1 N12 N11 157.43(15) . . . . ?
C25 N21 N22 C23 -1.2(3) . . . . ?
B1 N21 N22 C23 173.3(2) . . . . ?
C25 N21 N22 Lu1 179.49(16) . . . . ?
B1 N21 N22 Lu1 -6.0(3) . . . . ?
N32 Lu1 N22 C23 151.1(2) . . . . ?
N12 Lu1 N22 C23 -128.6(3) . . . . ?
Lu3 Lu1 N22 C23 41.7(2) . . . . ?
Lu2 Lu1 N22 C23 -37.2(3) . . . . ?
N32 Lu1 N22 N21 -29.91(16) . . . . ?
N12 Lu1 N22 N21 50.38(16) . . . . ?
Lu3 Lu1 N22 N21 -139.29(15) . . . . ?
Lu2 Lu1 N22 N21 141.75(13) . . . . ?
C35 N31 N32 C33 0.9(3) . . . . ?
B1 N31 N32 C33 -176.8(2) . . . . ?
C35 N31 N32 Lu1 -162.32(16) . . . . ?
B1 N31 N32 Lu1 20.0(3) . . . . ?
N22 Lu1 N32 C33 -134.9(2) . . . . ?
N12 Lu1 N32 C33 151.9(2) . . . . ?
Lu3 Lu1 N32 C33 -24.4(2) . . . . ?
Lu2 Lu1 N32 C33 51.0(2) . . . . ?
N22 Lu1 N32 N31 22.78(16) . . . . ?
N12 Lu1 N32 N31 -50.45(16) . . . . ?
Lu3 Lu1 N32 N31 133.29(15) . . . . ?
Lu2 Lu1 N32 N31 -151.33(14) . . . . ?
C45 N41 N42 C43 1.9(3) . . . . ?
B2 N41 N42 C43 -169.1(2) . . . . ?
C45 N41 N42 Lu2 -159.87(17) . . . . ?
B2 N41 N42 Lu2 29.2(3) . . . . ?
N52 Lu2 N42 C43 144.2(3) . . . . ?
N62 Lu2 N42 C43 -127.2(3) . . . . ?
Lu1 Lu2 N42 C43 7.2(5) . . . . ?
Lu3 Lu2 N42 C43 7.7(3) . . . . ?
N52 Lu2 N42 N41 -62.09(17) . . . . ?
N62 Lu2 N42 N41 26.47(17) . . . . ?
Lu1 Lu2 N42 N41 160.87(12) . . . . ?
Lu3 Lu2 N42 N41 161.41(16) . . . . ?
C55 N51 N52 C53 1.4(3) . . . . ?
B2 N51 N52 C53 175.9(2) . . . . ?
C55 N51 N52 Lu2 -164.99(16) . . . . ?
B2 N51 N52 Lu2 9.5(3) . . . . ?
N62 Lu2 N52 C53 160.0(3) . . . . ?
N42 Lu2 N52 C53 -119.8(3) . . . . ?
Lu1 Lu2 N52 C53 46.7(3) . . . . ?
Lu3 Lu2 N52 C53 -22.7(3) . . . . ?
N62 Lu2 N52 N51 -38.66(16) . . . . ?
N42 Lu2 N52 N51 41.61(16) . . . . ?
Lu1 Lu2 N52 N51 -151.93(14) . . . . ?
Lu3 Lu2 N52 N51 138.70(13) . . . . ?
C65 N61 N62 C63 1.2(3) . . . . ?
B2 N61 N62 C63 -170.7(2) . . . . ?
C65 N61 N62 Lu2 -159.26(17) . . . . ?
B2 N61 N62 Lu2 28.9(3) . . . . ?
N52 Lu2 N62 C63 -133.4(3) . . . . ?
N42 Lu2 N62 C63 151.1(3) . . . . ?
Lu1 Lu2 N62 C63 -15.3(3) . . . . ?
Lu3 Lu2 N62 C63 49.1(3) . . . . ?
N52 Lu2 N62 N61 19.68(15) . . . . ?
N42 Lu2 N62 N61 -55.80(16) . . . . ?
Lu1 Lu2 N62 N61 137.82(14) . . . . ?
Lu3 Lu2 N62 N61 -157.79(12) . . . . ?
C75 N71 N72 C73 2.1(3) . . . . ?
B3 N71 N72 C73 -176.1(2) . . . . ?
C75 N71 N72 Lu3 -151.15(17) . . . . ?
B3 N71 N72 Lu3 30.7(3) . . . . ?
N82 Lu3 N72 C73 151.7(3) . . . . ?
N92 Lu3 N72 C73 -121.4(3) . . . . ?
Lu1 Lu3 N72 C73 7.2(3) . . . . ?
Lu2 Lu3 N72 C73 -0.8(5) . . . . ?
N82 Lu3 N72 N71 -63.44(17) . . . . ?
N92 Lu3 N72 N71 23.42(17) . . . . ?
Lu1 Lu3 N72 N71 152.10(15) . . . . ?
Lu2 Lu3 N72 N71 144.08(18) . . . . ?
C85 N81 N82 C83 -2.0(3) . . . . ?
B3 N81 N82 C83 176.7(2) . . . . ?
C85 N81 N82 Lu3 -179.30(17) . . . . ?
B3 N81 N82 Lu3 -0.6(3) . . . . ?
N72 Lu3 N82 C83 -127.6(3) . . . . ?
N92 Lu3 N82 C83 148.2(3) . . . . ?
Lu1 Lu3 N82 C83 -26.3(3) . . . . ?
Lu2 Lu3 N82 C83 45.5(3) . . . . ?
N72 Lu3 N82 N81 48.73(18) . . . . ?
N92 Lu3 N82 N81 -35.40(17) . . . . ?
Lu1 Lu3 N82 N81 150.09(13) . . . . ?
Lu2 Lu3 N82 N81 -138.16(16) . . . . ?
C95 N91 N92 C93 0.7(3) . . . . ?
B3 N91 N92 C93 -169.7(2) . . . . ?
C95 N91 N92 Lu3 -169.22(17) . . . . ?
B3 N91 N92 Lu3 20.4(3) . . . . ?
N82 Lu3 N92 C93 -140.6(3) . . . . ?
N72 Lu3 N92 C93 145.3(3) . . . . ?
Lu1 Lu3 N92 C93 35.5(3) . . . . ?
Lu2 Lu3 N92 C93 -23.0(3) . . . . ?
N82 Lu3 N92 N91 25.13(17) . . . . ?
N72 Lu3 N92 N91 -48.98(17) . . . . ?
Lu1 Lu3 N92 N91 -158.80(14) . . . . ?
Lu2 Lu3 N92 N91 142.72(15) . . . . ?
N11 N12 C13 C14 -0.1(3) . . . . ?
Lu1 N12 C13 C14 164.7(2) . . . . ?
N11 N12 C13 C17 177.7(2) . . . . ?
Lu1 N12 C13 C17 -17.5(4) . . . . ?
N12 C13 C14 C15 -0.2(3) . . . . ?
C17 C13 C14 C15 -177.9(3) . . . . ?
N12 N11 C15 C14 -0.6(3) . . . . ?
B1 N11 C15 C14 171.6(3) . . . . ?
N12 N11 C15 C16 176.7(2) . . . . ?
B1 N11 C15 C16 -11.1(4) . . . . ?
C13 C14 C15 N11 0.5(3) . . . . ?
C13 C14 C15 C16 -176.5(3) . . . . ?
N11 C15 C16 C16B 163.7(3) . . . . ?
C14 C15 C16 C16B -19.7(5) . . . . ?
N11 C15 C16 C16A -73.8(3) . . . . ?
C14 C15 C16 C16A 102.8(4) . . . . ?
N12 C13 C17 C17B -120.0(3) . . . . ?
C14 C13 C17 C17B 57.4(4) . . . . ?
N12 C13 C17 C17A 116.1(3) . . . . ?
C14 C13 C17 C17A -66.5(4) . . . . ?
N21 N22 C23 C24 1.6(3) . . . . ?
Lu1 N22 C23 C24 -179.30(19) . . . . ?
N21 N22 C23 C27 -173.1(2) . . . . ?
Lu1 N22 C23 C27 5.9(4) . . . . ?
N22 C23 C24 C25 -1.4(3) . . . . ?
C27 C23 C24 C25 173.0(3) . . . . ?
N22 N21 C25 C24 0.4(3) . . . . ?
B1 N21 C25 C24 -173.7(2) . . . . ?
N22 N21 C25 C26 174.8(3) . . . . ?
B1 N21 C25 C26 0.8(4) . . . . ?
C23 C24 C25 N21 0.6(3) . . . . ?
C23 C24 C25 C26 -173.4(3) . . . . ?
N21 C25 C26 C26A -90.1(3) . . . . ?
C24 C25 C26 C26A 83.1(4) . . . . ?
N21 C25 C26 C26B 145.4(3) . . . . ?
C24 C25 C26 C26B -41.4(4) . . . . ?
N22 C23 C27 C27A 67.9(3) . . . . ?
C24 C23 C27 C27A -105.9(3) . . . . ?
N22 C23 C27 C27B -168.5(3) . . . . ?
C24 C23 C27 C27B 17.7(4) . . . . ?
N31 N32 C33 C34 -0.6(3) . . . . ?
Lu1 N32 C33 C34 158.94(19) . . . . ?
N31 N32 C33 C37 -179.5(2) . . . . ?
Lu1 N32 C33 C37 -20.0(4) . . . . ?
N32 C33 C34 C35 0.1(3) . . . . ?
C37 C33 C34 C35 178.9(3) . . . . ?
N32 N31 C35 C34 -0.9(3) . . . . ?
B1 N31 C35 C34 176.6(2) . . . . ?
N32 N31 C35 C36 175.4(2) . . . . ?
B1 N31 C35 C36 -7.2(4) . . . . ?
C33 C34 C35 N31 0.5(3) . . . . ?
C33 C34 C35 C36 -175.6(3) . . . . ?
N31 C35 C36 C36B 156.3(3) . . . . ?
C34 C35 C36 C36B -28.2(4) . . . . ?
N31 C35 C36 C36A -81.4(3) . . . . ?
C34 C35 C36 C36A 94.0(3) . . . . ?
N32 C33 C37 C37B -126.7(3) . . . . ?
C34 C33 C37 C37B 54.5(4) . . . . ?
N32 C33 C37 C37A 111.4(3) . . . . ?
C34 C33 C37 C37A -67.3(4) . . . . ?
N41 N42 C43 C44 -1.6(3) . . . . ?
Lu2 N42 C43 C44 153.4(2) . . . . ?
N41 N42 C43 C47 174.4(3) . . . . ?
Lu2 N42 C43 C47 -30.6(5) . . . . ?
N42 C43 C44 C45 0.7(4) . . . . ?
C47 C43 C44 C45 -175.1(3) . . . . ?
N42 N41 C45 C44 -1.5(3) . . . . ?
B2 N41 C45 C44 168.6(3) . . . . ?
N42 N41 C45 C46 173.9(3) . . . . ?
B2 N41 C45 C46 -16.0(4) . . . . ?
C43 C44 C45 N41 0.5(3) . . . . ?
C43 C44 C45 C46 -174.5(3) . . . . ?
N41 C45 C46 C46A -89.9(4) . . . . ?
C44 C45 C46 C46A 84.3(4) . . . . ?
N41 C45 C46 C46B 146.5(3) . . . . ?
C44 C45 C46 C46B -39.3(5) . . . . ?
N42 C43 C47 C47C 127.3(9) . . . . ?
C44 C43 C47 C47C -57.4(10) . . . . ?
N42 C43 C47 C47B -84.0(6) . . . . ?
C44 C43 C47 C47B 91.3(6) . . . . ?
N42 C43 C47 C47D -109.1(7) . . . . ?
C44 C43 C47 C47D 66.3(7) . . . . ?
N42 C43 C47 C47A 147.3(6) . . . . ?
C44 C43 C47 C47A -37.4(7) . . . . ?
N51 N52 C53 C54 -0.3(3) . . . . ?
Lu2 N52 C53 C54 162.34(18) . . . . ?
N51 N52 C53 C57 -174.8(2) . . . . ?
Lu2 N52 C53 C57 -12.1(4) . . . . ?
N52 C53 C54 C55 -0.8(3) . . . . ?
C57 C53 C54 C55 173.4(3) . . . . ?
N52 N51 C55 C54 -1.9(3) . . . . ?
B2 N51 C55 C54 -176.0(2) . . . . ?
N52 N51 C55 C56 175.1(2) . . . . ?
B2 N51 C55 C56 1.0(4) . . . . ?
C53 C54 C55 N51 1.6(3) . . . . ?
C53 C54 C55 C56 -175.2(3) . . . . ?
N51 C55 C56 C56B 162.0(3) . . . . ?
C54 C55 C56 C56B -21.6(4) . . . . ?
N51 C55 C56 C56A -76.1(3) . . . . ?
C54 C55 C56 C56A 100.3(3) . . . . ?
N52 C53 C57 C57A 81.1(3) . . . . ?
C54 C53 C57 C57A -92.4(3) . . . . ?
N52 C53 C57 C57B -156.7(3) . . . . ?
C54 C53 C57 C57B 29.8(4) . . . . ?
N61 N62 C63 C64 -0.9(3) . . . . ?
Lu2 N62 C63 C64 153.8(2) . . . . ?
N61 N62 C63 C67 177.6(2) . . . . ?
Lu2 N62 C63 C67 -27.7(4) . . . . ?
N62 C63 C64 C65 0.4(3) . . . . ?
C67 C63 C64 C65 -178.1(3) . . . . ?
N62 N61 C65 C64 -1.0(3) . . . . ?
B2 N61 C65 C64 170.0(2) . . . . ?
N62 N61 C65 C66 178.9(3) . . . . ?
B2 N61 C65 C66 -10.1(4) . . . . ?
C63 C64 C65 N61 0.4(3) . . . . ?
C63 C64 C65 C66 -179.5(3) . . . . ?
N61 C65 C66 C66B 101.6(4) . . . . ?
C64 C65 C66 C66B -78.6(4) . . . . ?
N61 C65 C66 C66A -134.1(3) . . . . ?
C64 C65 C66 C66A 45.8(4) . . . . ?
N62 C63 C67 C67B -122.0(3) . . . . ?
C64 C63 C67 C67B 56.3(4) . . . . ?
N62 C63 C67 C67A 115.5(3) . . . . ?
C64 C63 C67 C67A -66.2(4) . . . . ?
N71 N72 C73 C74 -1.7(3) . . . . ?
Lu3 N72 C73 C74 144.9(2) . . . . ?
N71 N72 C73 C77 174.2(2) . . . . ?
Lu3 N72 C73 C77 -39.3(4) . . . . ?
N72 C73 C74 C75 0.7(3) . . . . ?
C77 C73 C74 C75 -174.8(2) . . . . ?
N72 N71 C75 C74 -1.6(3) . . . . ?
B3 N71 C75 C74 176.3(3) . . . . ?
N72 N71 C75 C76 174.4(2) . . . . ?
B3 N71 C75 C76 -7.7(4) . . . . ?
C73 C74 C75 N71 0.6(3) . . . . ?
C73 C74 C75 C76 -175.1(3) . . . . ?
N71 C75 C76 C76B 166.4(3) . . . . ?
C74 C75 C76 C76B -18.6(4) . . . . ?
N71 C75 C76 C76A -71.3(3) . . . . ?
C74 C75 C76 C76A 103.7(3) . . . . ?
N72 C73 C77 C77A 130.4(3) . . . . ?
C74 C73 C77 C77A -54.5(4) . . . . ?
N72 C73 C77 C77B -104.7(3) . . . . ?
C74 C73 C77 C77B 70.3(4) . . . . ?
N81 N82 C83 C84 2.0(3) . . . . ?
Lu3 N82 C83 C84 178.6(2) . . . . ?
N81 N82 C83 C87 -173.1(2) . . . . ?
Lu3 N82 C83 C87 3.5(4) . . . . ?
N82 C83 C84 C85 -1.2(3) . . . . ?
C87 C83 C84 C85 173.4(3) . . . . ?
N82 N81 C85 C84 1.3(3) . . . . ?
B3 N81 C85 C84 -177.3(3) . . . . ?
N82 N81 C85 C86 177.8(3) . . . . ?
B3 N81 C85 C86 -0.7(5) . . . . ?
C83 C84 C85 N81 -0.1(3) . . . . ?
C83 C84 C85 C86 -176.4(3) . . . . ?
N81 C85 C86 C86B 146.7(3) . . . . ?
C84 C85 C86 C86B -37.5(5) . . . . ?
N81 C85 C86 C86A -90.4(3) . . . . ?
C84 C85 C86 C86A 85.4(4) . . . . ?
N82 C83 C87 C87B -153.1(3) . . . . ?
C84 C83 C87 C87B 32.9(5) . . . . ?
N82 C83 C87 C87A 86.2(3) . . . . ?
C84 C83 C87 C87A -87.9(4) . . . . ?
N91 N92 C93 C94 -0.1(3) . . . . ?
Lu3 N92 C93 C94 166.5(2) . . . . ?
N91 N92 C93 C97 -179.5(2) . . . . ?
Lu3 N92 C93 C97 -12.9(4) . . . . ?
N92 C93 C94 C95 -0.5(3) . . . . ?
C97 C93 C94 C95 178.9(3) . . . . ?
N92 N91 C95 C94 -0.9(3) . . . . ?
B3 N91 C95 C94 168.5(3) . . . . ?
N92 N91 C95 C96 176.9(3) . . . . ?
B3 N91 C95 C96 -13.7(5) . . . . ?
C93 C94 C95 N91 0.9(3) . . . . ?
C93 C94 C95 C96 -176.8(3) . . . . ?
N91 C95 C96 C96A -82.2(4) . . . . ?
C94 C95 C96 C96A 95.2(4) . . . . ?
N91 C95 C96 C96B 153.5(3) . . . . ?
C94 C95 C96 C96B -29.2(5) . . . . ?
N92 C93 C97 C97B -147.2(3) . . . . ?
C94 C93 C97 C97B 33.6(4) . . . . ?
N92 C93 C97 C97A 88.9(3) . . . . ?
C94 C93 C97 C97A -90.3(4) . . . . ?
C25 N21 B1 N31 -121.6(3) . . . . ?
N22 N21 B1 N31 65.0(3) . . . . ?
C25 N21 B1 N11 114.2(3) . . . . ?
N22 N21 B1 N11 -59.3(3) . . . . ?
C35 N31 B1 N21 108.0(3) . . . . ?
N32 N31 B1 N21 -74.8(3) . . . . ?
C35 N31 B1 N11 -128.5(3) . . . . ?
N32 N31 B1 N11 48.7(3) . . . . ?
C15 N11 B1 N21 -120.8(3) . . . . ?
N12 N11 B1 N21 50.7(3) . . . . ?
C15 N11 B1 N31 114.4(3) . . . . ?
N12 N11 B1 N31 -74.2(3) . . . . ?
C45 N41 B2 N61 109.1(3) . . . . ?
N42 N41 B2 N61 -81.8(3) . . . . ?
C45 N41 B2 N51 -126.8(3) . . . . ?
N42 N41 B2 N51 42.4(3) . . . . ?
C65 N61 B2 N41 -126.7(3) . . . . ?
N62 N61 B2 N41 43.4(3) . . . . ?
C65 N61 B2 N51 111.2(3) . . . . ?
N62 N61 B2 N51 -78.7(3) . . . . ?
C55 N51 B2 N41 103.9(3) . . . . ?
N52 N51 B2 N41 -69.5(3) . . . . ?
C55 N51 B2 N61 -133.6(2) . . . . ?
N52 N51 B2 N61 53.0(3) . . . . ?
C85 N81 B3 N71 118.7(3) . . . . ?
N82 N81 B3 N71 -59.7(3) . . . . ?
C85 N81 B3 N91 -119.1(3) . . . . ?
N82 N81 B3 N91 62.5(3) . . . . ?
C75 N71 B3 N81 -136.6(3) . . . . ?
N72 N71 B3 N81 41.1(3) . . . . ?
C75 N71 B3 N91 100.4(3) . . . . ?
N72 N71 B3 N91 -81.9(3) . . . . ?
C95 N91 B3 N81 115.5(3) . . . . ?
N92 N91 B3 N81 -76.1(3) . . . . ?
C95 N91 B3 N71 -122.0(3) . . . . ?
N92 N91 B3 N71 46.4(3) . . . . ?

loop_
_platon_squeeze_void_nr
_platon_squeeze_void_average_x
_platon_squeeze_void_average_y
_platon_squeeze_void_average_z
_platon_squeeze_void_volume
_platon_squeeze_void_count_electrons
_platon_squeeze_void_content
1 0.036 0.036 0.192 7 0 ' '
2 0.243 0.975 0.391 282 57 ' '
3 0.257 0.025 0.891 282 57 ' '
4 0.464 0.964 0.692 7 0 ' '
5 0.536 0.464 0.808 7 0 ' '
6 0.743 0.525 0.609 282 55 ' '
7 0.757 0.475 0.109 282 55 ' '
8 0.964 0.536 0.308 7 0 ' '
